data_4505899
loop_
_publ_author_name
'Sun, Qian'
'Wang, Yan-Qin'
'Cheng, Ai-Ling'
'Wang, Kun'
'Gao, En-Qing'

_publ_section_title
;
 Entangled Metal--Organic Frameworks ofm-Phenylenediacrylate Modulated by
 Bis(pyridyl) Ligands
;
_journal_issue 5
_journal_name_full 'Crystal Growth &amp; Design'
_journal_page_first 2234
_journal_paper_doi 10.1021/cg201432w
_journal_volume 12
_journal_year 2012
_chemical_formula_sum 'C24 H20 N2 O4 Zn'
_chemical_formula_weight 465.79
_chemical_name_systematic
; 
 ? 
;
_space_group_IT_number 2
_symmetry_cell_setting triclinic
_symmetry_space_group_name_Hall '-P 1'
_symmetry_space_group_name_H-M 'P -1'
_atom_sites_solution_hydrogens geom
_atom_sites_solution_primary direct
_atom_sites_solution_secondary difmap
_audit_creation_method SHELXL-97
_cell_angle_alpha 113.698(17)
_cell_angle_beta 99.844(17)
_cell_angle_gamma 101.204(17)
_cell_formula_units_Z 2
_cell_length_a 8.605(11)
_cell_length_b 11.526(14)
_cell_length_c 12.862(16)
_cell_measurement_reflns_used 604
_cell_measurement_temperature 293(2)
_cell_measurement_theta_max 21.325
_cell_measurement_theta_min 2.725
_cell_volume 1101(2)
_computing_cell_refinement 'Bruker SMART'
_computing_data_collection 'Bruker SMART'
_computing_data_reduction 'Bruker SHELXTL'
_computing_molecular_graphics 'Bruker SHELXTL'
_computing_publication_material 'Bruker SHELXTL'
_computing_structure_refinement 'SHELXL-97 (Sheldrick, 1997)'
_computing_structure_solution 'SHELXS-97 (Sheldrick, 1990)'
_diffrn_ambient_temperature 293(2)
_diffrn_measured_fraction_theta_full 0.975
_diffrn_measured_fraction_theta_max 0.975
_diffrn_measurement_device_type 'CCD area detector'
_diffrn_measurement_method 'phi and omega scans'
_diffrn_radiation_monochromator graphite
_diffrn_radiation_source 'fine-focus sealed tube'
_diffrn_radiation_type MoK\a
_diffrn_radiation_wavelength 0.71073
_diffrn_reflns_av_R_equivalents 0.0259
_diffrn_reflns_av_sigmaI/netI 0.0678
_diffrn_reflns_limit_h_max 9
_diffrn_reflns_limit_h_min -10
_diffrn_reflns_limit_k_max 13
_diffrn_reflns_limit_k_min -13
_diffrn_reflns_limit_l_max 15
_diffrn_reflns_limit_l_min -13
_diffrn_reflns_number 4519
_diffrn_reflns_theta_full 25.00
_diffrn_reflns_theta_max 25.00
_diffrn_reflns_theta_min 1.80
_exptl_absorpt_coefficient_mu 1.148
_exptl_absorpt_correction_T_max 0.8746
_exptl_absorpt_correction_T_min 0.7246
_exptl_absorpt_correction_type multi-scan
_exptl_crystal_colour colorless
_exptl_crystal_density_diffrn 1.405
_exptl_crystal_density_method 'not measured'
_exptl_crystal_description block
_exptl_crystal_F_000 480
_exptl_crystal_size_max 0.30
_exptl_crystal_size_mid 0.15
_exptl_crystal_size_min 0.12
_refine_diff_density_max 0.710
_refine_diff_density_min -0.341
_refine_diff_density_rms 0.088
_refine_ls_extinction_method none
_refine_ls_goodness_of_fit_ref 0.865
_refine_ls_hydrogen_treatment mixed
_refine_ls_matrix_type full
_refine_ls_number_parameters 296
_refine_ls_number_reflns 3786
_refine_ls_number_restraints 2
_refine_ls_restrained_S_all 0.865
_refine_ls_R_factor_all 0.0717
_refine_ls_R_factor_gt 0.0513
_refine_ls_shift/su_max 0.000
_refine_ls_shift/su_mean 0.000
_refine_ls_structure_factor_coef Fsqd
_refine_ls_weighting_details 'calc w=1/[\s^2^(Fo^2^)+(0.1142P)^2^+0.0000P] where P=(Fo^2^+2Fc^2^)/3'
_refine_ls_weighting_scheme calc
_refine_ls_wR_factor_gt 0.1354
_refine_ls_wR_factor_ref 0.1517
_reflns_number_gt 2847
_reflns_number_total 3786
_reflns_threshold_expression >2sigma(I)
_cod_data_source_file cg201432w_si_003.cif
_cod_data_source_block 1
_cod_depositor_comments
;
The following automatic conversions were performed:

'_symmetry_cell_setting' value 'Triclinic' changed to 'triclinic'
according to /home/saulius/struct/CIF-dictionaries/cif_core.dic
dictionary named 'cif_core.dic' version 2.4.1 from 2010-06-29.

Automatic conversion script
Id: cif_fix_values 1715 2011-07-08 13:25:40Z adriana 
;
_cod_original_sg_symbol_H-M 'P-1   '
_cod_database_code 4505899

loop_
_symmetry_equiv_pos_as_xyz
'x, y, z'
'-x, -y, -z'

loop_
_atom_site_label
_atom_site_type_symbol
_atom_site_fract_x
_atom_site_fract_y
_atom_site_fract_z
_atom_site_U_iso_or_equiv
_atom_site_adp_type
_atom_site_occupancy
_atom_site_symmetry_multiplicity
_atom_site_calc_flag
_atom_site_refinement_flags
Zn1 Zn 0.64485(6) 0.30929(5) 0.39458(4) 0.0349(2) Uani 1 1 d .
C1 C 0.8626(5) 0.3965(5) 0.6043(4) 0.0408(10) Uani 1 1 d .
C2 C 0.9735(6) 0.4894(5) 0.7228(4) 0.0559(13) Uani 1 1 d .
H2A H 0.9890 0.5792 0.7456 0.067 Uiso 1 1 calc R
C3 C 1.0512(6) 0.4581(5) 0.7981(4) 0.0540(13) Uani 1 1 d .
H3A H 1.0332 0.3678 0.7741 0.065 Uiso 1 1 calc R
C4 C 1.1632(6) 0.5448(5) 0.9154(4) 0.0528(13) Uani 1 1 d .
C5 C 1.2052(9) 0.6819(6) 0.9633(6) 0.088(2) Uani 1 1 d .
H5A H 1.1605 0.7215 0.9200 0.106 Uiso 1 1 calc R
C6 C 1.3119(11) 0.7597(7) 1.0742(7) 0.118(3) Uani 1 1 d .
H6A H 1.3392 0.8515 1.1055 0.142 Uiso 1 1 calc R
C7 C 1.3793(10) 0.7019(6) 1.1398(6) 0.105(3) Uani 1 1 d .
H7A H 1.4528 0.7556 1.2142 0.126 Uiso 1 1 calc R
C8 C 1.2329(6) 0.4925(5) 0.9843(4) 0.0551(13) Uani 1 1 d .
H8A H 1.2071 0.4009 0.9537 0.066 Uiso 1 1 calc R
C9 C 1.3402(7) 0.5699(5) 1.0976(5) 0.0610(14) Uani 1 1 d .
C10 C 1.4122(7) 0.5083(6) 1.1685(5) 0.0646(15) Uani 1 1 d .
H10A H 1.4944 0.5660 1.2380 0.077 Uiso 1 1 calc R
C11 C 1.3748(7) 0.3856(5) 1.1456(5) 0.0632(15) Uani 1 1 d .
H11A H 1.2958 0.3261 1.0750 0.076 Uiso 1 1 calc R
C12 C 1.4464(6) 0.3304(5) 1.2217(4) 0.0429(11) Uani 1 1 d .
C13 C 0.9213(5) 0.2205(5) 0.3173(4) 0.0428(11) Uani 1 1 d .
H13A H 0.9822 0.2914 0.3897 0.051 Uiso 1 1 calc R
C14 C 0.6724(6) 0.0832(5) 0.1859(4) 0.0510(12) Uani 1 1 d .
H14A H 0.5578 0.0593 0.1658 0.061 Uiso 1 1 calc R
C15 C 0.7463(6) 0.0094(5) 0.1085(4) 0.0542(13) Uani 1 1 d .
H15A H 0.6831 -0.0642 0.0385 0.065 Uiso 1 1 calc R
C16 C 1.0041(6) 0.1528(5) 0.2428(4) 0.0479(12) Uani 1 1 d .
H16A H 1.1188 0.1794 0.2648 0.058 Uiso 1 1 calc R
C17 C 0.9187(6) 0.0461(5) 0.1361(4) 0.0456(11) Uani 1 1 d .
C18 C 1.0013(8) -0.0237(6) 0.0467(5) 0.0542(13) Uani 1 1 d D
H18A H 1.102(3) -0.004(5) 0.084(4) 0.056(16) Uiso 1 1 d D
H18B H 0.959(6) -0.106(2) 0.020(4) 0.062(18) Uiso 1 1 d D
C19 C 0.0806(7) 0.0338(7) 0.5497(6) 0.0640(16) Uani 1 1 d .
H19A H 0.103(8) -0.050(6) 0.557(5) 0.09(2) Uiso 1 1 d .
H19B H 0.063(8) 0.106(6) 0.615(6) 0.09(2) Uiso 1 1 d .
C20 C 0.2137(6) 0.0995(5) 0.5112(4) 0.0482(12) Uani 1 1 d .
C21 C 0.2532(6) 0.2310(5) 0.5405(4) 0.0488(12) Uani 1 1 d .
H21A H 0.1975 0.2840 0.5857 0.059 Uiso 1 1 calc R
C22 C 0.2983(7) 0.0248(5) 0.4417(6) 0.0652(16) Uani 1 1 d .
H22A H 0.2731 -0.0659 0.4175 0.078 Uiso 1 1 calc R
C23 C 0.4201(6) 0.0872(5) 0.4093(5) 0.0577(14) Uani 1 1 d .
H23A H 0.4784 0.0364 0.3648 0.069 Uiso 1 1 calc R
C24 C 0.3756(6) 0.2855(5) 0.5030(4) 0.0460(11) Uani 1 1 d .
H24A H 0.4009 0.3757 0.5246 0.055 Uiso 1 1 calc R
O1 O 0.8365(5) 0.2767(4) 0.5699(3) 0.0647(10) Uani 1 1 d .
O2 O 0.8009(4) 0.4476(3) 0.5430(3) 0.0463(8) Uani 1 1 d .
O3 O 1.5603(4) 0.4070(3) 1.3134(3) 0.0478(8) Uani 1 1 d .
O4 O 1.3906(5) 0.2076(4) 1.1863(3) 0.0603(9) Uani 1 1 d .
N2 N 0.7572(4) 0.1890(3) 0.2901(3) 0.0380(8) Uani 1 1 d .
N1 N 0.4596(4) 0.2151(3) 0.4373(3) 0.0369(8) Uani 1 1 d .

loop_
_atom_site_aniso_label
_atom_site_aniso_U_11
_atom_site_aniso_U_22
_atom_site_aniso_U_33
_atom_site_aniso_U_23
_atom_site_aniso_U_13
_atom_site_aniso_U_12
Zn1 0.0356(3) 0.0356(3) 0.0327(3) 0.0147(2) 0.0101(2) 0.0098(2)
C1 0.038(2) 0.045(3) 0.030(2) 0.013(2) 0.0046(19) 0.007(2)
C2 0.058(3) 0.049(3) 0.051(3) 0.024(2) -0.003(3) 0.007(2)
C3 0.061(3) 0.051(3) 0.045(3) 0.022(2) 0.000(2) 0.019(3)
C4 0.059(3) 0.051(3) 0.045(3) 0.024(2) 0.000(2) 0.014(2)
C5 0.104(5) 0.062(4) 0.072(4) 0.035(3) -0.030(4) 0.006(4)
C6 0.155(8) 0.048(4) 0.096(5) 0.029(4) -0.056(5) -0.003(4)
C7 0.124(6) 0.059(4) 0.084(5) 0.025(4) -0.045(4) 0.006(4)
C8 0.061(3) 0.052(3) 0.047(3) 0.024(2) 0.001(2) 0.013(3)
C9 0.071(4) 0.055(3) 0.050(3) 0.027(3) -0.005(3) 0.015(3)
C10 0.067(4) 0.067(4) 0.043(3) 0.023(3) -0.012(3) 0.011(3)
C11 0.073(4) 0.051(3) 0.051(3) 0.022(3) -0.011(3) 0.012(3)
C12 0.041(3) 0.057(3) 0.034(2) 0.023(2) 0.007(2) 0.020(2)
C13 0.043(3) 0.051(3) 0.031(2) 0.015(2) 0.010(2) 0.014(2)
C14 0.039(3) 0.047(3) 0.052(3) 0.010(2) 0.015(2) 0.008(2)
C15 0.053(3) 0.048(3) 0.045(3) 0.005(2) 0.015(2) 0.014(2)
C16 0.037(3) 0.064(3) 0.041(3) 0.021(2) 0.011(2) 0.016(2)
C17 0.049(3) 0.049(3) 0.044(3) 0.020(2) 0.021(2) 0.022(2)
C18 0.060(4) 0.055(4) 0.053(3) 0.021(3) 0.026(3) 0.028(3)
C19 0.047(3) 0.083(4) 0.070(4) 0.045(4) 0.024(3) 0.005(3)
C20 0.040(3) 0.063(3) 0.046(3) 0.030(2) 0.011(2) 0.011(2)
C21 0.045(3) 0.054(3) 0.046(3) 0.018(2) 0.022(2) 0.017(2)
C22 0.064(4) 0.048(3) 0.100(5) 0.044(3) 0.036(3) 0.016(3)
C23 0.057(3) 0.047(3) 0.080(4) 0.029(3) 0.037(3) 0.021(2)
C24 0.048(3) 0.039(3) 0.046(3) 0.015(2) 0.013(2) 0.009(2)
O1 0.090(3) 0.048(2) 0.045(2) 0.0165(17) 0.0027(19) 0.021(2)
O2 0.0514(19) 0.0442(18) 0.0359(17) 0.0181(15) 0.0026(15) 0.0062(15)
O3 0.053(2) 0.0453(19) 0.0426(18) 0.0223(15) 0.0017(16) 0.0138(16)
O4 0.065(2) 0.053(2) 0.052(2) 0.0206(18) 0.0023(18) 0.0105(18)
N2 0.041(2) 0.037(2) 0.035(2) 0.0139(16) 0.0147(16) 0.0106(16)
N1 0.0359(19) 0.037(2) 0.039(2) 0.0179(16) 0.0123(16) 0.0111(16)

loop_
_atom_type_symbol
_atom_type_description
_atom_type_scat_dispersion_real
_atom_type_scat_dispersion_imag
_atom_type_scat_source
C C 0.0033 0.0016 'International Tables Vol C Tables 4.2.6.8 and 6.1.1.4'
H H 0.0000 0.0000 'International Tables Vol C Tables 4.2.6.8 and 6.1.1.4'
O O 0.0106 0.0060 'International Tables Vol C Tables 4.2.6.8 and 6.1.1.4'
Zn Zn 0.2839 1.4301 'International Tables Vol C Tables 4.2.6.8 and 6.1.1.4'
N N 0.0061 0.0033 'International Tables Vol C Tables 4.2.6.8 and 6.1.1.4'

loop_
_geom_angle_atom_site_label_1
_geom_angle_atom_site_label_2
_geom_angle_atom_site_label_3
_geom_angle
_geom_angle_site_symmetry_1
_geom_angle_site_symmetry_3
O2 Zn1 O3 104.41(17) . 1_454
O2 Zn1 N1 107.08(16) . .
O3 Zn1 N1 109.87(16) 1_454 .
O2 Zn1 N2 112.12(17) . .
O3 Zn1 N2 107.99(16) 1_454 .
N1 Zn1 N2 114.87(16) . .
O1 C1 O2 123.9(4) . .
O1 C1 C2 119.7(4) . .
O2 C1 C2 116.5(4) . .
C3 C2 C1 126.3(5) . .
C3 C2 H2A 116.8 . .
C1 C2 H2A 116.8 . .
C2 C3 C4 128.9(5) . .
C2 C3 H3A 115.6 . .
C4 C3 H3A 115.6 . .
C8 C4 C5 116.8(5) . .
C8 C4 C3 120.5(5) . .
C5 C4 C3 122.7(5) . .
C6 C5 C4 120.6(6) . .
C6 C5 H5A 119.7 . .
C4 C5 H5A 119.7 . .
C5 C6 C7 120.2(6) . .
C5 C6 H6A 119.9 . .
C7 C6 H6A 119.9 . .
C9 C7 C6 121.1(6) . .
C9 C7 H7A 119.4 . .
C6 C7 H7A 119.4 . .
C4 C8 C9 123.4(5) . .
C4 C8 H8A 118.3 . .
C9 C8 H8A 118.3 . .
C7 C9 C8 117.8(5) . .
C7 C9 C10 120.9(5) . .
C8 C9 C10 121.3(5) . .
C11 C10 C9 128.1(5) . .
C11 C10 H10A 116.0 . .
C9 C10 H10A 116.0 . .
C10 C11 C12 125.8(5) . .
C10 C11 H11A 117.1 . .
C12 C11 H11A 117.1 . .
O3 C12 O4 124.9(4) . .
O3 C12 C11 118.3(5) . .
O4 C12 C11 116.7(4) . .
N2 C13 C16 122.7(4) . .
N2 C13 H13A 118.6 . .
C16 C13 H13A 118.6 . .
N2 C14 C15 123.4(4) . .
N2 C14 H14A 118.3 . .
C15 C14 H14A 118.3 . .
C14 C15 C17 119.0(5) . .
C14 C15 H15A 120.5 . .
C17 C15 H15A 120.5 . .
C13 C16 C17 120.4(4) . .
C13 C16 H16A 119.8 . .
C17 C16 H16A 119.8 . .
C16 C17 C15 117.3(4) . .
C16 C17 C18 122.8(5) . .
C15 C17 C18 119.7(5) . .
C17 C18 C18 112.2(6) . 2_755
C17 C18 H18A 107(3) . .
C18 C18 H18A 107(3) 2_755 .
C17 C18 H18B 108(4) . .
C18 C18 H18B 114(4) 2_755 .
H18A C18 H18B 108(5) . .
C20 C19 C19 110.2(6) . 2_556
C20 C19 H19A 112(3) . .
C19 C19 H19A 99(4) 2_556 .
C20 C19 H19B 105(4) . .
C19 C19 H19B 108(4) 2_556 .
H19A C19 H19B 122(5) . .
C21 C20 C22 117.6(4) . .
C21 C20 C19 122.5(5) . .
C22 C20 C19 119.9(5) . .
C20 C21 C24 119.9(4) . .
C20 C21 H21A 120.0 . .
C24 C21 H21A 120.0 . .
C23 C22 C20 118.8(5) . .
C23 C22 H22A 120.6 . .
C20 C22 H22A 120.6 . .
N1 C23 C22 124.1(5) . .
N1 C23 H23A 117.9 . .
C22 C23 H23A 117.9 . .
N1 C24 C21 123.2(4) . .
N1 C24 H24A 118.4 . .
C21 C24 H24A 118.4 . .
C1 O2 Zn1 110.3(3) . .
C12 O3 Zn1 111.0(3) . 1_656
C13 N2 C14 117.2(4) . .
C13 N2 Zn1 120.1(3) . .
C14 N2 Zn1 122.4(3) . .
C23 N1 C24 116.3(4) . .
C23 N1 Zn1 124.3(3) . .
C24 N1 Zn1 119.2(3) . .

loop_
_geom_bond_atom_site_label_1
_geom_bond_atom_site_label_2
_geom_bond_distance
_geom_bond_site_symmetry_2
Zn1 O2 1.958(3) .
Zn1 O3 1.972(3) 1_454
Zn1 N1 2.032(4) .
Zn1 N2 2.032(4) .
C1 O1 1.228(6) .
C1 O2 1.265(5) .
C1 C2 1.475(7) .
C2 C3 1.291(7) .
C2 H2A 0.9300 .
C3 C4 1.456(7) .
C3 H3A 0.9300 .
C4 C8 1.377(7) .
C4 C5 1.388(8) .
C5 C6 1.373(9) .
C5 H5A 0.9300 .
C6 C7 1.388(9) .
C6 H6A 0.9300 .
C7 C9 1.341(8) .
C7 H7A 0.9300 .
C8 C9 1.395(7) .
C8 H8A 0.9300 .
C9 C10 1.488(7) .
C10 C11 1.283(8) .
C10 H10A 0.9300 .
C11 C12 1.479(6) .
C11 H11A 0.9300 .
C12 O3 1.250(6) .
C12 O4 1.259(6) .
C13 N2 1.334(6) .
C13 C16 1.372(6) .
C13 H13A 0.9300 .
C14 N2 1.350(6) .
C14 C15 1.366(6) .
C14 H14A 0.9300 .
C15 C17 1.400(7) .
C15 H15A 0.9300 .
C16 C17 1.372(7) .
C16 H16A 0.9300 .
C17 C18 1.495(7) .
C18 C18 1.506(11) 2_755
C18 H18A 0.854(19) .
C18 H18B 0.843(19) .
C19 C20 1.514(7) .
C19 C19 1.529(12) 2_556
C19 H19A 1.05(6) .
C19 H19B 0.98(6) .
C20 C21 1.360(7) .
C20 C22 1.384(7) .
C21 C24 1.376(6) .
C21 H21A 0.9300 .
C22 C23 1.373(7) .
C22 H22A 0.9300 .
C23 N1 1.325(6) .
C23 H23A 0.9300 .
C24 N1 1.334(6) .
C24 H24A 0.9300 .
O3 Zn1 1.972(3) 1_656
